data_7232125
loop_
_publ_author_name
'Bosch, Eric'
'Kruse, Samantha J.'
'Groeneman, Ryan H.'

_publ_section_title
;
 Infinite and discrete halogen bonded assemblies based upon
 1,2-bis(iodoethynyl)benzene
;
_journal_issue 6
_journal_name_full CrystEngComm
_journal_page_first 990
_journal_paper_doi 10.1039/C8CE01984C
_journal_volume 21
_journal_year 2019
_chemical_formula_moiety 'C10 H4 I2, 2(C6 H4 N)'
_chemical_formula_sum 'C22 H12 I2 N2'
_chemical_formula_weight 558.14
_chemical_name_common 'Cocrystal between 1,2-bis(iodoethynyl)benzene and trans-1,2-bis(4-pyridyl)ethyne'
_space_group_crystal_system triclinic
_space_group_IT_number 2
_space_group_name_Hall '-P 1'
_space_group_name_H-M_alt 'P -1'
_symmetry_space_group_name_Hall '-P 1'
_symmetry_space_group_name_H-M 'P -1'
_atom_sites_solution_hydrogens geom
_audit_creation_method SHELXL-2018/3
_audit_update_record
;
2018-11-16 deposited with the CCDC.
2019-01-08 downloaded from the CCDC.
;
_cell_angle_alpha 94.126(8)
_cell_angle_beta 96.466(8)
_cell_angle_gamma 106.153(7)
_cell_formula_units_Z 2
_cell_length_a 7.5641(12)
_cell_length_b 8.3619(12)
_cell_length_c 17.500(3)
_cell_measurement_reflns_used 9714
_cell_measurement_temperature 295(2)
_cell_measurement_theta_max 29.70
_cell_measurement_theta_min 2.55
_cell_volume 1050.2(3)
_computing_cell_refinement 'SAINT V8.34A (Bruker AXS Inc., 2013)'
_computing_data_collection 'Bruker APEX2'
_computing_data_reduction 'SAINT V8.34A (Bruker AXS Inc., 2013)'
_computing_structure_refinement 'SHELXL-2018/3 (Sheldrick, 2018)'
_computing_structure_solution 'SHELXT 2018/2 (Sheldrick, 2018)'
_diffrn_ambient_temperature 295(2)
_diffrn_detector_area_resol_mean 8
_diffrn_measured_fraction_theta_full 1.000
_diffrn_measured_fraction_theta_max 0.998
_diffrn_measurement_device_type 'Bruker SMART APEX CCD area detector'
_diffrn_measurement_method '\w and \f scans'
_diffrn_radiation_type MoK\a
_diffrn_radiation_wavelength 0.71073
_diffrn_reflns_av_R_equivalents 0.0341
_diffrn_reflns_av_unetI/netI 0.0266
_diffrn_reflns_Laue_measured_fraction_full 1.000
_diffrn_reflns_Laue_measured_fraction_max 0.998
_diffrn_reflns_limit_h_max 10
_diffrn_reflns_limit_h_min -10
_diffrn_reflns_limit_k_max 12
_diffrn_reflns_limit_k_min -11
_diffrn_reflns_limit_l_max 25
_diffrn_reflns_limit_l_min -25
_diffrn_reflns_number 25799
_diffrn_reflns_point_group_measured_fraction_full 1.000
_diffrn_reflns_point_group_measured_fraction_max 0.998
_diffrn_reflns_theta_full 25.242
_diffrn_reflns_theta_max 31.086
_diffrn_reflns_theta_min 1.178
_diffrn_source 'sealed tube'
_exptl_absorpt_coefficient_mu 3.001
_exptl_absorpt_correction_T_max 0.6480
_exptl_absorpt_correction_T_min 0.5121
_exptl_absorpt_correction_type multi-scan
_exptl_absorpt_process_details 'SADABS V2016/2 (Bruker AXS Inc.)'
_exptl_crystal_colour yellow
_exptl_crystal_density_diffrn 1.765
_exptl_crystal_description rectangular
_exptl_crystal_F_000 528
_exptl_crystal_recrystallization_method 'Re-crystallisation from solvent: ethanol'
_exptl_crystal_size_max 0.352
_exptl_crystal_size_mid 0.291
_exptl_crystal_size_min 0.159
_refine_diff_density_max 0.830
_refine_diff_density_min -0.368
_refine_diff_density_rms 0.079
_refine_ls_extinction_method none
_refine_ls_goodness_of_fit_ref 1.016
_refine_ls_hydrogen_treatment constr
_refine_ls_matrix_type full
_refine_ls_number_parameters 235
_refine_ls_number_reflns 6714
_refine_ls_number_restraints 0
_refine_ls_restrained_S_all 1.016
_refine_ls_R_factor_all 0.0557
_refine_ls_R_factor_gt 0.0339
_refine_ls_shift/su_max 0.001
_refine_ls_shift/su_mean 0.000
_refine_ls_structure_factor_coef Fsqd
_refine_ls_weighting_details 'w=1/[\s^2^(Fo^2^)+(0.0465P)^2^+0.3069P] where P=(Fo^2^+2Fc^2^)/3'
_refine_ls_weighting_scheme calc
_refine_ls_wR_factor_gt 0.0847
_refine_ls_wR_factor_ref 0.0958
_reflns_Friedel_coverage 0.000
_reflns_number_gt 4590
_reflns_number_total 6714
_reflns_threshold_expression 'I > 2\s(I)'
_cod_data_source_file c8ce01984c1.cif
_cod_data_source_block r13918_a
_cod_depositor_comments 'Adding full bibliography for 7232124--7232126.cif.'
_cod_database_code 7232125
_shelx_shelxl_version_number 2018/3
_shelx_space_group_comment
;
The symmetry employed for this shelxl refinement is uniquely defined
by the following loop, which should always be used as a source of
symmetry information in preference to the above space-group names.
They are only intended as comments.
;
_shelx_estimated_absorpt_t_min 0.418
_shelx_estimated_absorpt_t_max 0.647

loop_
_space_group_symop_operation_xyz
'x, y, z'
'-x, -y, -z'

loop_
_atom_site_label
_atom_site_type_symbol
_atom_site_fract_x
_atom_site_fract_y
_atom_site_fract_z
_atom_site_U_iso_or_equiv
_atom_site_adp_type
_atom_site_occupancy
_atom_site_site_symmetry_order
_atom_site_calc_flag
_atom_site_refinement_flags_posn
_atom_site_refinement_flags_adp
I1 I -0.03809(3) 0.61490(2) 0.13100(2) 0.06289(8) Uani 1 1 d . .
N1 N -0.4015(4) 0.4057(3) 0.07703(17) 0.0651(7) Uani 1 1 d . .
C1 C -0.5439(5) 0.4044(4) 0.1139(2) 0.0718(9) Uani 1 1 d . .
H1 H -0.526151 0.484985 0.155764 0.086 Uiso 1 1 calc R U
I2 I 0.47319(3) 0.35547(3) 0.37720(2) 0.06882(9) Uani 1 1 d . .
N2 N 0.3256(4) 0.0477(4) 0.43824(17) 0.0674(7) Uani 1 1 d . .
C2 C -0.7181(4) 0.2912(4) 0.0947(2) 0.0686(8) Uani 1 1 d . .
H2 H -0.813304 0.295605 0.123305 0.082 Uiso 1 1 calc R U
C3 C -0.7487(4) 0.1724(4) 0.03268(18) 0.0572(7) Uani 1 1 d . .
C4 C -0.6014(5) 0.1749(4) -0.0073(2) 0.0700(9) Uani 1 1 d . .
H4 H -0.616175 0.098432 -0.050500 0.084 Uiso 1 1 calc R U
C5 C -0.4317(5) 0.2916(4) 0.0172(2) 0.0698(8) Uani 1 1 d . .
H5 H -0.333205 0.289718 -0.009883 0.084 Uiso 1 1 calc R U
C6 C -0.9273(5) 0.0505(4) 0.0095(2) 0.0676(8) Uani 1 1 d . .
C7 C 0.2264(4) 0.7499(4) 0.17253(18) 0.0613(7) Uani 1 1 d . .
C8 C 0.3827(4) 0.8246(4) 0.19601(17) 0.0566(7) Uani 1 1 d . .
C9 C 0.5727(4) 0.9164(4) 0.22124(16) 0.0530(6) Uani 1 1 d . .
C10 C 0.6445(5) 1.0767(4) 0.1973(2) 0.0741(9) Uani 1 1 d . .
H10 H 0.567479 1.123449 0.166693 0.089 Uiso 1 1 calc R U
C11 C 0.8279(7) 1.1631(5) 0.2192(3) 0.0967(14) Uani 1 1 d . .
H11 H 0.874215 1.269642 0.204308 0.116 Uiso 1 1 calc R U
C12 C 0.9444(6) 1.0942(6) 0.2630(3) 0.0952(13) Uani 1 1 d . .
H12 H 1.069813 1.152320 0.275228 0.114 Uiso 1 1 calc R U
C13 C 0.8784(5) 0.9424(5) 0.2886(2) 0.0774(10) Uani 1 1 d . .
H13 H 0.958098 0.898780 0.319408 0.093 Uiso 1 1 calc R U
C14 C 0.6897(4) 0.8505(4) 0.26881(17) 0.0544(6) Uani 1 1 d . .
C15 C 0.6214(4) 0.6941(4) 0.29916(18) 0.0590(7) Uani 1 1 d . .
C16 C 0.5693(5) 0.5687(4) 0.32790(19) 0.0667(8) Uani 1 1 d . .
C17 C 0.2537(5) 0.0251(5) 0.5031(2) 0.0767(9) Uani 1 1 d . .
H17 H 0.265226 0.119083 0.537230 0.092 Uiso 1 1 calc R U
C18 C 0.1627(5) -0.1287(5) 0.5234(2) 0.0780(10) Uani 1 1 d . .
H18 H 0.115910 -0.137044 0.570366 0.094 Uiso 1 1 calc R U
C19 C 0.1410(4) -0.2702(4) 0.4741(2) 0.0621(8) Uani 1 1 d . .
C20 C 0.2187(5) -0.2492(4) 0.4068(2) 0.0713(9) Uani 1 1 d . .
H20 H 0.210585 -0.341086 0.371880 0.086 Uiso 1 1 calc R U
C21 C 0.3088(5) -0.0892(5) 0.3920(2) 0.0750(9) Uani 1 1 d . .
H21 H 0.361142 -0.076936 0.346340 0.090 Uiso 1 1 calc R U
C22 C 0.0413(5) -0.4341(4) 0.4922(2) 0.0711(9) Uani 1 1 d . .

loop_
_atom_site_aniso_label
_atom_site_aniso_U_11
_atom_site_aniso_U_22
_atom_site_aniso_U_33
_atom_site_aniso_U_23
_atom_site_aniso_U_13
_atom_site_aniso_U_12
I1 0.04697(11) 0.05847(12) 0.07825(15) 0.01614(10) -0.00236(9) 0.00925(8)
N1 0.0528(14) 0.0543(14) 0.0814(18) 0.0138(13) -0.0040(13) 0.0078(11)
C1 0.065(2) 0.0587(18) 0.084(2) -0.0073(16) -0.0072(17) 0.0155(15)
I2 0.06295(14) 0.05890(13) 0.07837(15) 0.02225(10) -0.00702(10) 0.01028(10)
N2 0.0543(14) 0.0645(16) 0.0827(18) 0.0239(14) 0.0034(13) 0.0142(12)
C2 0.0524(17) 0.0670(19) 0.084(2) -0.0002(17) 0.0076(15) 0.0169(14)
C3 0.0471(15) 0.0513(15) 0.0666(17) 0.0137(13) -0.0063(13) 0.0073(12)
C4 0.068(2) 0.067(2) 0.0647(19) -0.0025(16) 0.0010(16) 0.0083(16)
C5 0.0570(18) 0.076(2) 0.074(2) 0.0183(18) 0.0135(16) 0.0122(16)
C6 0.0576(17) 0.0564(17) 0.081(2) 0.0188(15) -0.0086(15) 0.0072(13)
C7 0.0501(15) 0.0644(18) 0.0662(18) 0.0134(14) -0.0003(13) 0.0128(13)
C8 0.0548(16) 0.0610(17) 0.0529(15) 0.0133(13) 0.0020(12) 0.0155(13)
C9 0.0520(15) 0.0523(15) 0.0502(14) 0.0097(12) 0.0040(12) 0.0078(12)
C10 0.080(2) 0.064(2) 0.073(2) 0.0240(17) 0.0066(18) 0.0104(17)
C11 0.100(3) 0.067(2) 0.100(3) 0.025(2) 0.020(3) -0.019(2)
C12 0.060(2) 0.096(3) 0.100(3) 0.016(2) 0.001(2) -0.023(2)
C13 0.0480(17) 0.087(2) 0.085(2) 0.011(2) -0.0045(16) 0.0043(16)
C14 0.0480(14) 0.0551(16) 0.0542(15) 0.0069(12) 0.0019(12) 0.0073(12)
C15 0.0564(16) 0.0579(16) 0.0605(17) 0.0115(14) -0.0029(13) 0.0159(13)
C16 0.0661(19) 0.0614(18) 0.0696(19) 0.0137(15) -0.0048(15) 0.0173(15)
C17 0.077(2) 0.067(2) 0.085(2) 0.0105(18) 0.0084(19) 0.0199(17)
C18 0.081(2) 0.082(2) 0.071(2) 0.0199(19) 0.0194(18) 0.0179(19)
C19 0.0495(16) 0.0631(18) 0.077(2) 0.0274(16) 0.0063(14) 0.0174(14)
C20 0.074(2) 0.0643(19) 0.079(2) 0.0126(17) 0.0141(18) 0.0213(16)
C21 0.067(2) 0.084(2) 0.079(2) 0.029(2) 0.0220(17) 0.0188(18)
C22 0.0547(18) 0.071(2) 0.088(2) 0.0283(18) 0.0046(16) 0.0160(15)

loop_
_atom_type_symbol
_atom_type_description
_atom_type_scat_dispersion_real
_atom_type_scat_dispersion_imag
_atom_type_scat_source
C C 0.0033 0.0016 'International Tables Vol C Tables 4.2.6.8 and 6.1.1.4'
H H 0.0000 0.0000 'International Tables Vol C Tables 4.2.6.8 and 6.1.1.4'
N N 0.0061 0.0033 'International Tables Vol C Tables 4.2.6.8 and 6.1.1.4'
I I -0.4742 1.8119 'International Tables Vol C Tables 4.2.6.8 and 6.1.1.4'

loop_
_geom_angle_atom_site_label_1
_geom_angle_atom_site_label_2
_geom_angle_atom_site_label_3
_geom_angle
_geom_angle_site_symmetry_1
C1 N1 C5 116.5(3) .
N1 C1 C2 124.3(3) .
C17 N2 C21 116.1(3) .
C3 C2 C1 119.0(3) .
C2 C3 C4 117.1(3) .
C2 C3 C6 121.8(3) .
C4 C3 C6 121.1(3) .
C3 C4 C5 119.5(3) .
N1 C5 C4 123.5(3) .
C6 C6 C3 179.3(6) 2_355
C8 C7 I1 178.0(3) .
C7 C8 C9 177.7(3) .
C14 C9 C10 119.1(3) .
C14 C9 C8 121.4(3) .
C10 C9 C8 119.5(3) .
C11 C10 C9 119.8(4) .
C10 C11 C12 120.8(4) .
C13 C12 C11 120.7(3) .
C12 C13 C14 120.4(4) .
C9 C14 C13 119.0(3) .
C9 C14 C15 121.5(3) .
C13 C14 C15 119.5(3) .
C16 C15 C14 176.6(3) .
C15 C16 I2 178.4(3) .
N2 C17 C18 124.0(4) .
C17 C18 C19 119.7(3) .
C18 C19 C20 117.1(3) .
C18 C19 C22 121.5(3) .
C20 C19 C22 121.5(3) .
C19 C20 C21 118.8(3) .
N2 C21 C20 124.4(3) .
C22 C22 C19 178.9(6) 2_546

loop_
_geom_bond_atom_site_label_1
_geom_bond_atom_site_label_2
_geom_bond_distance
_geom_bond_site_symmetry_2
I1 C7 2.025(3) .
N1 C1 1.315(5) .
N1 C5 1.319(4) .
C1 C2 1.380(5) .
I2 C16 2.023(3) .
N2 C17 1.317(5) .
N2 C21 1.321(5) .
C2 C3 1.370(5) .
C3 C4 1.377(5) .
C3 C6 1.442(4) .
C4 C5 1.379(5) .
C6 C6 1.181(6) 2_355
C7 C8 1.183(4) .
C8 C9 1.430(4) .
C9 C14 1.397(4) .
C9 C10 1.412(4) .
C10 C11 1.370(6) .
C11 C12 1.374(7) .
C12 C13 1.357(6) .
C13 C14 1.410(4) .
C14 C15 1.430(4) .
C15 C16 1.182(4) .
C17 C18 1.372(5) .
C18 C19 1.373(5) .
C19 C20 1.376(5) .
C19 C22 1.445(5) .
C20 C21 1.380(5) .
C22 C22 1.174(7) 2_546
